data_1543159
loop_
_publ_author_name
'Reekie, Tristan A.'
'Donckele, Etienne J.'
'Manenti, Giorgio'
'P\"untener, Salome'
'Trapp, Nils'
'Diederich, Fran\,cois'

_publ_section_title
;
 A Three-Step Synthesis of Tetrasubstituted NH-Pyrroles.
;
_journal_issue 9
_journal_name_full 'Organic letters'
_journal_page_first 2252
_journal_page_last 2255
_journal_paper_doi 10.1021/acs.orglett.6b00890
_journal_volume 18
_journal_year 2016
_chemical_formula_moiety 'C20 H22 N4 O6'
_chemical_formula_sum 'C20 H22 N4 O6'
_chemical_formula_weight 414.41
_chemical_name_systematic 'Diethyl 2-(4-cyano-5-(dimethylamino)-3-(4-nitrophenyl)-1H-pyrrol-2-yl)malonate'
_space_group_crystal_system monoclinic
_space_group_IT_number 14
_space_group_name_Hall '-P 2ybc'
_space_group_name_H-M_alt 'P 1 21/c 1'
_symmetry_space_group_name_Hall '-P 2ybc'
_symmetry_space_group_name_H-M 'P 1 21/c 1'
_atom_sites_solution_hydrogens mixed
_atom_sites_solution_primary iterative
_audit_creation_date 2015-03-16
_audit_creation_method
;
Olex2 1.2
(compiled 2015.01.26 svn.r3150 for OlexSys, GUI svn.r4998)
;
_cell_angle_alpha 90
_cell_angle_beta 101.215(2)
_cell_angle_gamma 90
_cell_formula_units_Z 4
_cell_length_a 9.5426(6)
_cell_length_b 13.1663(9)
_cell_length_c 16.2954(10)
_cell_measurement_reflns_used 2831
_cell_measurement_temperature 100.0(2)
_cell_measurement_theta_max 23.31
_cell_measurement_theta_min 2.67
_cell_volume 2008.3(2)
_computing_cell_refinement 'Bruker SAINT'
_computing_data_collection 'Bruker APEX2'
_computing_data_reduction 'Bruker SAINT'
_computing_molecular_graphics 'Olex2 (Dolomanov et al., 2009)'
_computing_publication_material 'Olex2 (Dolomanov et al., 2009)'
_computing_structure_refinement 'XL (Sheldrick, 2008)'
_computing_structure_solution 'XS (Sheldrick, 2008)'
_diffrn_ambient_temperature 100.0(2)
_diffrn_detector 'Bruker APEX2 area detector'
_diffrn_detector_area_resol_mean 8.33
_diffrn_detector_type 'CCD area detector'
_diffrn_measured_fraction_theta_full 0.999
_diffrn_measured_fraction_theta_max 0.999
_diffrn_measurement_device 'kappa-stage diffractometer'
_diffrn_measurement_device_type 'Bruker/Nonius Kappa Apex2'
_diffrn_measurement_method '\w and \f scans'
_diffrn_radiation_monochromator graphite
_diffrn_radiation_probe x-ray
_diffrn_radiation_type MoK\a
_diffrn_radiation_wavelength 0.71073
_diffrn_reflns_av_R_equivalents 0.0528
_diffrn_reflns_av_unetI/netI 0.0574
_diffrn_reflns_Laue_measured_fraction_full 0.999
_diffrn_reflns_Laue_measured_fraction_max 0.999
_diffrn_reflns_limit_h_max 12
_diffrn_reflns_limit_h_min -12
_diffrn_reflns_limit_k_max 17
_diffrn_reflns_limit_k_min -15
_diffrn_reflns_limit_l_max 20
_diffrn_reflns_limit_l_min -21
_diffrn_reflns_number 17387
_diffrn_reflns_point_group_measured_fraction_full 0.999
_diffrn_reflns_point_group_measured_fraction_max 0.999
_diffrn_reflns_theta_full 25.242
_diffrn_reflns_theta_max 27.484
_diffrn_reflns_theta_min 2.176
_diffrn_source 'sealed tube'
_diffrn_standards_number 0
_exptl_absorpt_coefficient_mu 0.103
_exptl_absorpt_correction_T_max 0.7452
_exptl_absorpt_correction_T_min 0.6878
_exptl_absorpt_correction_type multi-scan
_exptl_absorpt_process_details
;
SADABS-2014/5 (Bruker,2014/5) was used for absorption correction.
wR2(int) was 0.0578 before and 0.0518 after correction.
The Ratio of minimum to maximum transmission is 0.9230.
The \l/2 correction factor is 0.00150.
;
_exptl_crystal_colour 'clear orange'
_exptl_crystal_colour_lustre clear
_exptl_crystal_colour_primary orange
_exptl_crystal_density_diffrn 1.371
_exptl_crystal_description block
_exptl_crystal_F_000 872
_exptl_crystal_size_max 0.22
_exptl_crystal_size_mid 0.2
_exptl_crystal_size_min 0.12
_refine_diff_density_max 0.479
_refine_diff_density_min -0.231
_refine_diff_density_rms 0.055
_refine_ls_extinction_method none
_refine_ls_goodness_of_fit_ref 1.029
_refine_ls_hydrogen_treatment mixed
_refine_ls_matrix_type full
_refine_ls_number_parameters 307
_refine_ls_number_reflns 4603
_refine_ls_number_restraints 328
_refine_ls_restrained_S_all 1.000
_refine_ls_R_factor_all 0.0789
_refine_ls_R_factor_gt 0.0478
_refine_ls_shift/su_max 0.000
_refine_ls_shift/su_mean 0.000
_refine_ls_structure_factor_coef Fsqd
_refine_ls_weighting_details 'w=1/[\s^2^(Fo^2^)+(0.0515P)^2^+0.2271P] where P=(Fo^2^+2Fc^2^)/3'
_refine_ls_weighting_scheme calc
_refine_ls_wR_factor_gt 0.1049
_refine_ls_wR_factor_ref 0.1195
_reflns_Friedel_coverage 0.000
_reflns_number_gt 3141
_reflns_number_total 4603
_reflns_threshold_expression 'I > 2\s(I)'
_cod_data_source_file ol6b00890_si_005.cif
_cod_data_source_block d040315_1_1_0m
_cod_depositor_comments 'Adding full bibliography for 1543156--1543159.cif.'
_cod_database_code 1543159
_shelxl_version_number 2014/6
_shelx_space_group_comment
;
The symmetry employed for this shelxl refinement is uniquely defined
by the following loop, which should always be used as a source of
symmetry information in preference to the above space-group names.
They are only intended as comments.
;
_shelx_estimated_absorpt_t_max 0.988
_shelx_estimated_absorpt_t_min 0.978
_olex2_refinement_description
;
1. Fixed Uiso
 At 1.2 times of:
  All C(H) groups, All C(H,H) groups, All N(H) groups
 At 1.5 times of:
  All C(H,H,H) groups
2. Restrained distances
 N5-H5
 0.91 with sigma of 0.02
 O3-C12 \\sim O3A-C12
 with sigma of 0.02
 O3-C2 \\sim O3A-C2A
 with sigma of 0.02
 C3-C2 \\sim C3A-C2A
 with sigma of 0.02
3. Rigid bond restraints
 All non-hydrogen atoms
 with sigma for 1-2 distances of 0.01 and sigma for 1-3 distances of 0.01
4. Rigid body (RIGU) restrains
 All non-hydrogen atoms
 with sigma for 1-2 distances of 0.004 and sigma for 1-3 distances of 0.004
5. Others
 Sof(O3A)=Sof(C2A)=Sof(H2AA)=Sof(H2AB)=Sof(C3A)=Sof(H3AA)=Sof(H3AB)=Sof(H3AC)=
 1-FVAR(1)
 Sof(O3)=Sof(C2)=Sof(H2A)=Sof(H2B)=Sof(C3)=Sof(H3A)=Sof(H3B)=Sof(H3C)=FVAR(1)
6.a Ternary CH refined with riding coordinates:
 C24(H24)
6.b Secondary CH2 refined with riding coordinates:
 C26(H26A,H26B), C2(H2A,H2B), C2A(H2AA,H2AB)
6.c Aromatic/amide H refined with riding coordinates:
 C14(H14), C20(H20), C21(H21), C23(H23)
6.d Idealised Me refined as rotating group:
 C25(H25A,H25B,H25C), C27(H27A,H27B,H27C), C28(H28A,H28B,H28C), C3(H3A,H3B,
 H3C), C3A(H3AA,H3AB,H3AC)
;
_olex2_date_sample_data_collection 2015-03-09
_olex2_date_sample_submission 2015-03-05
_olex2_submission_original_sample_id d040315_1_1
_olex2_submission_special_instructions 'No special instructions were received'

loop_
_space_group_symop_operation_xyz
'x, y, z'
'-x, y+1/2, -z+1/2'
'-x, -y, -z'
'x, -y-1/2, z-1/2'

loop_
_atom_site_label
_atom_site_type_symbol
_atom_site_fract_x
_atom_site_fract_y
_atom_site_fract_z
_atom_site_U_iso_or_equiv
_atom_site_adp_type
_atom_site_occupancy
_atom_site_site_symmetry_order
_atom_site_calc_flag
_atom_site_refinement_flags_posn
_atom_site_refinement_flags_adp
_atom_site_refinement_flags_occupancy
_atom_site_disorder_assembly
_atom_site_disorder_group
O1 O 0.17021(13) 0.57761(9) 0.63972(8) 0.0237(3) Uani 1 1 d . U . . .
O2 O -0.18144(13) 0.71707(11) 0.45337(8) 0.0301(3) Uani 1 1 d . U . . .
O4 O -0.05039(14) 0.52641(10) 0.58018(9) 0.0315(3) Uani 1 1 d . U . . .
N5 N 0.15409(15) 0.68323(12) 0.45777(9) 0.0182(3) Uani 1 1 d D U . . .
H5 H 0.1239(19) 0.6219(12) 0.4418(11) 0.022 Uiso 1 1 d DR . . . .
O6 O 0.01069(16) 1.20825(11) 0.73114(8) 0.0381(4) Uani 1 1 d . U . . .
O7 O 0.23235(17) 1.24456(11) 0.73170(8) 0.0372(4) Uani 1 1 d . U . . .
N8 N 0.29860(15) 0.69424(11) 0.35415(9) 0.0210(3) Uani 1 1 d . U . . .
N9 N 0.12815(19) 1.18927(12) 0.71355(9) 0.0268(4) Uani 1 1 d . U . . .
N10 N 0.37043(17) 0.99301(12) 0.40303(10) 0.0269(4) Uani 1 1 d . U . . .
C11 C 0.14223(19) 1.09501(13) 0.66767(11) 0.0197(4) Uani 1 1 d . U . . .
C12 C -0.14263(18) 0.71432(13) 0.52758(11) 0.0192(4) Uani 1 1 d D U . . .
C13 C 0.16479(18) 0.92266(13) 0.57380(11) 0.0163(4) Uani 1 1 d . U . . .
C14 C 0.02470(19) 1.03258(14) 0.64593(11) 0.0200(4) Uani 1 1 d . U . . .
H14 H -0.0622 1.0478 0.6636 0.024 Uiso 1 1 calc R . . . .
C15 C 0.24184(17) 0.73717(13) 0.41664(10) 0.0173(4) Uani 1 1 d . U . . .
C16 C 0.11383(17) 0.74204(13) 0.51970(10) 0.0167(4) Uani 1 1 d . U . . .
C17 C 0.03907(18) 0.59127(13) 0.59726(11) 0.0184(4) Uani 1 1 d . U . . .
C18 C 0.25948(17) 0.83273(13) 0.45383(11) 0.0174(4) Uani 1 1 d . U . . .
C19 C 0.32437(18) 0.91961(14) 0.42581(11) 0.0189(4) Uani 1 1 d . U . . .
C20 C 0.03586(18) 0.94709(14) 0.59782(11) 0.0187(4) Uani 1 1 d . U . . .
H20 H -0.0451 0.9046 0.5810 0.022 Uiso 1 1 calc R . . . .
C21 C 0.27174(19) 1.07278(14) 0.64548(11) 0.0222(4) Uani 1 1 d . U . . .
H21 H 0.3517 1.1163 0.6616 0.027 Uiso 1 1 calc R . . . .
C22 C 0.17683(17) 0.83469(13) 0.51974(11) 0.0166(4) Uani 1 1 d . U . . .
C23 C 0.28241(19) 0.98600(14) 0.59941(11) 0.0197(4) Uani 1 1 d . U . . .
H23 H 0.3713 0.9692 0.5849 0.024 Uiso 1 1 calc R . . . .
C24 C 0.01328(17) 0.70224(13) 0.57203(11) 0.0170(4) Uani 1 1 d . U . . .
H24 H 0.0272 0.7436 0.6245 0.020 Uiso 1 1 calc R . . . .
C25 C 0.2397(2) 0.59901(16) 0.31921(13) 0.0320(5) Uani 1 1 d . U . . .
H25A H 0.2489 0.5479 0.3636 0.048 Uiso 1 1 calc GR . . . .
H25B H 0.2917 0.5764 0.2762 0.048 Uiso 1 1 calc GR . . . .
H25C H 0.1385 0.6082 0.2941 0.048 Uiso 1 1 calc GR . . . .
C26 C 0.2087(2) 0.47507(14) 0.67200(13) 0.0261(4) Uani 1 1 d . U . . .
H26A H 0.1617 0.4233 0.6318 0.031 Uiso 1 1 calc R . . . .
H26B H 0.1775 0.4648 0.7259 0.031 Uiso 1 1 calc R . . . .
C27 C 0.3550(2) 0.76122(16) 0.29767(13) 0.0307(5) Uani 1 1 d . U . . .
H27A H 0.2771 0.8019 0.2657 0.046 Uiso 1 1 calc GR . . . .
H27B H 0.3991 0.7206 0.2591 0.046 Uiso 1 1 calc GR . . . .
H27C H 0.4268 0.8063 0.3301 0.046 Uiso 1 1 calc GR . . . .
C28 C 0.3672(2) 0.46581(16) 0.68386(15) 0.0346(5) Uani 1 1 d . U . . .
H28A H 0.3965 0.4750 0.6300 0.052 Uiso 1 1 calc GR . . . .
H28B H 0.3967 0.3984 0.7062 0.052 Uiso 1 1 calc GR . . . .
H28C H 0.4123 0.5180 0.7232 0.052 Uiso 1 1 calc GR . . . .
O3 O -0.2297(10) 0.7120(13) 0.5807(7) 0.022(2) Uani 0.472(7) 1 d D U P A 1
C2 C -0.3785(10) 0.7513(7) 0.5568(7) 0.029(2) Uani 0.472(7) 1 d D U P A 1
H2A H -0.4030 0.7719 0.4973 0.035 Uiso 0.472(7) 1 calc R . P A 1
H2B H -0.3974 0.8080 0.5931 0.035 Uiso 0.472(7) 1 calc R . P A 1
C3 C -0.4518(5) 0.6551(5) 0.5737(4) 0.0445(19) Uani 0.472(7) 1 d D U P A 1
H3A H -0.4319 0.6018 0.5356 0.067 Uiso 0.472(7) 1 calc GR . P A 1
H3B H -0.5550 0.6668 0.5650 0.067 Uiso 0.472(7) 1 calc GR . P A 1
H3C H -0.4163 0.6338 0.6317 0.067 Uiso 0.472(7) 1 calc GR . P A 1
O3A O -0.2244(10) 0.7351(12) 0.5850(7) 0.028(2) Uani 0.528(7) 1 d D U P A 2
C2A C -0.3806(8) 0.7232(6) 0.5418(5) 0.0221(16) Uani 0.528(7) 1 d D U P A 2
H2AA H -0.4109 0.7804 0.5030 0.027 Uiso 0.528(7) 1 calc R . P A 2
H2AB H -0.3951 0.6588 0.5099 0.027 Uiso 0.528(7) 1 calc R . P A 2
C3A C -0.4636(4) 0.7229(4) 0.6116(3) 0.0334(14) Uani 0.528(7) 1 d D U P A 2
H3AA H -0.5661 0.7247 0.5878 0.050 Uiso 0.528(7) 1 calc GR . P A 2
H3AB H -0.4375 0.7827 0.6471 0.050 Uiso 0.528(7) 1 calc GR . P A 2
H3AC H -0.4411 0.6612 0.6452 0.050 Uiso 0.528(7) 1 calc GR . P A 2

loop_
_atom_site_aniso_label
_atom_site_aniso_U_11
_atom_site_aniso_U_22
_atom_site_aniso_U_33
_atom_site_aniso_U_23
_atom_site_aniso_U_13
_atom_site_aniso_U_12
O1 0.0249(7) 0.0141(7) 0.0301(7) 0.0016(6) 0.0006(6) 0.0009(5)
O2 0.0281(7) 0.0402(9) 0.0209(7) 0.0007(6) 0.0024(6) 0.0016(6)
O4 0.0285(7) 0.0175(7) 0.0461(9) 0.0054(6) 0.0014(6) -0.0086(6)
N5 0.0221(8) 0.0134(8) 0.0204(8) -0.0011(6) 0.0075(6) -0.0031(6)
O6 0.0457(9) 0.0389(9) 0.0283(8) -0.0088(7) 0.0034(7) 0.0174(7)
O7 0.0650(10) 0.0211(8) 0.0270(8) -0.0033(6) 0.0126(7) -0.0127(7)
N8 0.0256(8) 0.0180(8) 0.0221(8) -0.0016(6) 0.0111(7) -0.0018(6)
N9 0.0463(10) 0.0182(9) 0.0153(8) 0.0016(7) 0.0048(7) 0.0040(7)
N10 0.0273(9) 0.0247(9) 0.0297(9) 0.0039(7) 0.0079(7) -0.0061(7)
C11 0.0313(10) 0.0129(9) 0.0147(9) 0.0030(7) 0.0036(7) 0.0018(7)
C12 0.0223(9) 0.0135(9) 0.0232(10) 0.0029(7) 0.0078(7) -0.0030(7)
C13 0.0199(8) 0.0131(9) 0.0163(9) 0.0034(7) 0.0042(7) -0.0007(7)
C14 0.0225(9) 0.0196(9) 0.0182(9) 0.0044(7) 0.0051(7) 0.0048(7)
C15 0.0170(8) 0.0175(9) 0.0175(9) 0.0028(7) 0.0038(7) 0.0003(7)
C16 0.0184(8) 0.0166(9) 0.0157(9) 0.0008(7) 0.0051(7) -0.0006(7)
C17 0.0225(9) 0.0173(9) 0.0167(9) -0.0005(7) 0.0067(7) -0.0031(7)
C18 0.0172(9) 0.0161(9) 0.0194(9) 0.0024(7) 0.0047(7) -0.0021(7)
C19 0.0165(8) 0.0200(10) 0.0206(9) 0.0011(8) 0.0046(7) 0.0000(7)
C20 0.0182(9) 0.0168(9) 0.0207(9) 0.0032(7) 0.0028(7) -0.0014(7)
C21 0.0274(10) 0.0179(10) 0.0213(10) 0.0016(8) 0.0047(8) -0.0062(7)
C22 0.0149(8) 0.0160(9) 0.0191(9) 0.0024(7) 0.0032(7) 0.0006(7)
C23 0.0199(9) 0.0187(9) 0.0214(9) 0.0012(7) 0.0066(7) -0.0028(7)
C24 0.0189(8) 0.0151(9) 0.0174(9) 0.0003(7) 0.0043(7) -0.0022(7)
C25 0.0440(12) 0.0245(11) 0.0322(11) -0.0102(9) 0.0190(10) -0.0083(9)
C26 0.0303(10) 0.0154(10) 0.0331(11) 0.0045(8) 0.0074(9) 0.0043(8)
C27 0.0383(11) 0.0269(11) 0.0330(11) 0.0014(9) 0.0217(9) -0.0009(9)
C28 0.0317(11) 0.0219(11) 0.0503(14) 0.0047(10) 0.0084(10) 0.0061(9)
O3 0.019(2) 0.030(6) 0.017(2) 0.003(2) 0.0051(16) 0.001(2)
C2 0.020(2) 0.030(4) 0.038(5) -0.001(3) 0.005(3) 0.006(2)
C3 0.024(2) 0.042(3) 0.062(4) 0.015(3) -0.006(2) -0.008(2)
O3A 0.0183(19) 0.037(7) 0.031(3) 0.009(3) 0.0118(18) 0.003(2)
C2A 0.016(2) 0.027(4) 0.024(3) 0.003(3) 0.0077(19) 0.006(2)
C3A 0.0175(18) 0.055(4) 0.029(2) 0.007(2) 0.0077(16) 0.0034(18)

loop_
_atom_type_symbol
_atom_type_description
_atom_type_scat_dispersion_real
_atom_type_scat_dispersion_imag
_atom_type_scat_source
C C 0.0033 0.0016 'International Tables Vol C Tables 4.2.6.8 and 6.1.1.4'
H H 0.0000 0.0000 'International Tables Vol C Tables 4.2.6.8 and 6.1.1.4'
N N 0.0061 0.0033 'International Tables Vol C Tables 4.2.6.8 and 6.1.1.4'
O O 0.0106 0.0060 'International Tables Vol C Tables 4.2.6.8 and 6.1.1.4'

loop_
_geom_angle_atom_site_label_1
_geom_angle_atom_site_label_2
_geom_angle_atom_site_label_3
_geom_angle
C17 O1 C26 117.28(14)
C15 N5 H5 121.8(12)
C15 N5 C16 110.47(15)
C16 N5 H5 127.4(12)
C15 N8 C25 118.21(14)
C15 N8 C27 118.10(15)
C25 N8 C27 116.18(15)
O6 N9 C11 117.79(16)
O7 N9 O6 123.77(17)
O7 N9 C11 118.44(16)
C14 C11 N9 118.93(16)
C14 C11 C21 121.95(17)
C21 C11 N9 119.10(16)
O2 C12 C24 124.30(16)
O2 C12 O3 123.8(5)
O2 C12 O3A 125.8(5)
O3 C12 C24 111.6(5)
O3A C12 C24 109.3(5)
C20 C13 C22 121.54(15)
C23 C13 C20 118.61(16)
C23 C13 C22 119.80(15)
C11 C14 H14 120.6
C11 C14 C20 118.70(16)
C20 C14 H14 120.6
N5 C15 C18 106.82(14)
N8 C15 N5 121.31(16)
N8 C15 C18 131.82(15)
N5 C16 C24 121.27(15)
C22 C16 N5 108.46(15)
C22 C16 C24 130.25(16)
O1 C17 C24 111.04(14)
O4 C17 O1 125.70(17)
O4 C17 C24 123.27(16)
C15 C18 C19 127.75(16)
C15 C18 C22 107.52(14)
C19 C18 C22 123.94(16)
N10 C19 C18 176.35(19)
C13 C20 H20 119.6
C14 C20 C13 120.86(16)
C14 C20 H20 119.6
C11 C21 H21 120.6
C23 C21 C11 118.72(17)
C23 C21 H21 120.6
C16 C22 C13 128.29(16)
C16 C22 C18 106.72(15)
C18 C22 C13 124.98(15)
C13 C23 H23 119.4
C21 C23 C13 121.11(17)
C21 C23 H23 119.4
C12 C24 H24 107.6
C16 C24 C12 111.45(14)
C16 C24 C17 113.66(14)
C16 C24 H24 107.6
C17 C24 C12 108.55(14)
C17 C24 H24 107.6
N8 C25 H25A 109.5
N8 C25 H25B 109.5
N8 C25 H25C 109.5
H25A C25 H25B 109.5
H25A C25 H25C 109.5
H25B C25 H25C 109.5
O1 C26 H26A 110.3
O1 C26 H26B 110.3
O1 C26 C28 107.32(15)
H26A C26 H26B 108.5
C28 C26 H26A 110.3
C28 C26 H26B 110.3
N8 C27 H27A 109.5
N8 C27 H27B 109.5
N8 C27 H27C 109.5
H27A C27 H27B 109.5
H27A C27 H27C 109.5
H27B C27 H27C 109.5
C26 C28 H28A 109.5
C26 C28 H28B 109.5
C26 C28 H28C 109.5
H28A C28 H28B 109.5
H28A C28 H28C 109.5
H28B C28 H28C 109.5
C12 O3 C2 120.9(10)
O3 C2 H2A 112.5
O3 C2 H2B 112.5
O3 C2 C3 96.5(9)
H2A C2 H2B 110.0
C3 C2 H2A 112.5
C3 C2 H2B 112.5
C2 C3 H3A 109.5
C2 C3 H3B 109.5
C2 C3 H3C 109.5
H3A C3 H3B 109.5
H3A C3 H3C 109.5
H3B C3 H3C 109.5
C12 O3A C2A 107.6(8)
O3A C2A H2AA 110.7
O3A C2A H2AB 110.7
H2AA C2A H2AB 108.8
C3A C2A O3A 105.2(6)
C3A C2A H2AA 110.7
C3A C2A H2AB 110.7
C2A C3A H3AA 109.5
C2A C3A H3AB 109.5
C2A C3A H3AC 109.5
H3AA C3A H3AB 109.5
H3AA C3A H3AC 109.5
H3AB C3A H3AC 109.5

loop_
_geom_bond_atom_site_label_1
_geom_bond_atom_site_label_2
_geom_bond_distance
O1 C17 1.319(2)
O1 C26 1.469(2)
O2 C12 1.194(2)
O4 C17 1.201(2)
N5 H5 0.879(15)
N5 C15 1.369(2)
N5 C16 1.384(2)
O6 N9 1.235(2)
O7 N9 1.221(2)
N8 C15 1.365(2)
N8 C25 1.445(2)
N8 C27 1.451(2)
N9 C11 1.468(2)
N10 C19 1.153(2)
C11 C14 1.380(3)
C11 C21 1.385(3)
C12 C24 1.531(2)
C12 O3 1.311(9)
C12 O3A 1.358(8)
C13 C20 1.399(2)
C13 C22 1.473(2)
C13 C23 1.395(2)
C14 H14 0.9500
C14 C20 1.388(2)
C15 C18 1.393(2)
C16 C22 1.360(2)
C16 C24 1.497(2)
C17 C24 1.525(2)
C18 C19 1.418(2)
C18 C22 1.451(2)
C20 H20 0.9500
C21 H21 0.9500
C21 C23 1.382(2)
C23 H23 0.9500
C24 H24 1.0000
C25 H25A 0.9800
C25 H25B 0.9800
C25 H25C 0.9800
C26 H26A 0.9900
C26 H26B 0.9900
C26 C28 1.492(3)
C27 H27A 0.9800
C27 H27B 0.9800
C27 H27C 0.9800
C28 H28A 0.9800
C28 H28B 0.9800
C28 H28C 0.9800
O3 C2 1.490(11)
C2 H2A 0.9900
C2 H2B 0.9900
C2 C3 1.499(10)
C3 H3A 0.9800
C3 H3B 0.9800
C3 H3C 0.9800
O3A C2A 1.527(10)
C2A H2AA 0.9900
C2A H2AB 0.9900
C2A C3A 1.506(8)
C3A H3AA 0.9800
C3A H3AB 0.9800
C3A H3AC 0.9800

loop_
_geom_torsion_atom_site_label_1
_geom_torsion_atom_site_label_2
_geom_torsion_atom_site_label_3
_geom_torsion_atom_site_label_4
_geom_torsion
O1 C17 C24 C12 -176.77(14)
O1 C17 C24 C16 58.60(19)
O2 C12 C24 C16 26.7(2)
O2 C12 C24 C17 -99.2(2)
O2 C12 O3 C2 -23.6(17)
O2 C12 O3A C2A 20.9(14)
O4 C17 C24 C12 3.0(2)
O4 C17 C24 C16 -121.67(19)
N5 C15 C18 C19 -170.41(17)
N5 C15 C18 C22 -0.39(19)
N5 C16 C22 C13 179.41(16)
N5 C16 C22 C18 0.38(19)
N5 C16 C24 C12 -83.16(19)
N5 C16 C24 C17 39.9(2)
O6 N9 C11 C14 0.4(2)
O6 N9 C11 C21 178.61(16)
O7 N9 C11 C14 -179.21(16)
O7 N9 C11 C21 -1.0(2)
N8 C15 C18 C19 12.3(3)
N8 C15 C18 C22 -177.68(17)
N9 C11 C14 C20 175.78(15)
N9 C11 C21 C23 -177.43(16)
C11 C14 C20 C13 1.9(3)
C11 C21 C23 C13 1.4(3)
C12 O3 C2 C3 122.8(13)
C12 O3A C2A C3A 167.2(8)
C14 C11 C21 C23 0.7(3)
C15 N5 C16 C22 -0.7(2)
C15 N5 C16 C24 177.71(15)
C15 C18 C22 C13 -179.07(16)
C15 C18 C22 C16 0.00(19)
C16 N5 C15 N8 178.28(15)
C16 N5 C15 C18 0.64(19)
C17 O1 C26 C28 156.30(16)
C19 C18 C22 C13 -8.6(3)
C19 C18 C22 C16 170.50(16)
C20 C13 C22 C16 -37.5(3)
C20 C13 C22 C18 141.35(18)
C20 C13 C23 C21 -1.9(3)
C21 C11 C14 C20 -2.4(3)
C22 C13 C20 C14 -177.34(16)
C22 C13 C23 C21 175.68(16)
C22 C16 C24 C12 94.8(2)
C22 C16 C24 C17 -142.15(19)
C23 C13 C20 C14 0.1(3)
C23 C13 C22 C16 145.02(19)
C23 C13 C22 C18 -36.1(2)
C24 C12 O3 C2 162.1(10)
C24 C12 O3A C2A -167.6(7)
C24 C16 C22 C13 1.2(3)
C24 C16 C22 C18 -177.79(17)
C25 N8 C15 N5 13.8(2)
C25 N8 C15 C18 -169.24(19)
C26 O1 C17 O4 -2.7(3)
C26 O1 C17 C24 177.02(14)
C27 N8 C15 N5 162.44(16)
C27 N8 C15 C18 -20.6(3)
O3 C12 C24 C16 -159.0(8)
O3 C12 C24 C17 75.0(8)
O3A C12 C24 C16 -144.9(7)
O3A C12 C24 C17 89.1(7)
